data_4304779
loop_
_publ_author_name
'Thomas Schleid'
'Sabine Strobel'
'Peter K. Dorhout'
'Peter Nockemann'
'Koen Binnemans'
'Ingo Hartenbach'

_publ_section_title
;
YF[MoO4] and YCl[MoO4]: Two Halide Derivatives of
Yttriumortho-Oxomolybdate: Syntheses, Structures, and Luminescence
Properties
;
_journal_name_full 'Inorganic Chemistry'
_journal_page_first 3728
_journal_page_last 3735
_journal_paper_doi 10.1021/ic702350p
_journal_volume 47
_journal_year 2008
_chemical_formula_sum 'F Mo O4 Y'
_chemical_formula_weight 267.85
_chemical_name_systematic
; 
 ? 
;
_space_group_IT_number 14
_symmetry_cell_setting monoclinic
_symmetry_space_group_name_Hall '-P 2ybc'
_symmetry_space_group_name_H-M 'P 1 21/c 1'
_atom_sites_solution_primary direct
_atom_sites_solution_secondary difmap
_audit_creation_method SHELXL-97
_cell_angle_alpha 90.00
_cell_angle_beta 112.851(4)
_cell_angle_gamma 90.00
_cell_formula_units_Z 4
_cell_length_a 5.1962(2)
_cell_length_b 12.2514(7)
_cell_length_c 6.6330(3)
_cell_measurement_reflns_used 4848
_cell_measurement_temperature 293(2)
_cell_measurement_theta_max 28.28
_cell_measurement_theta_min 1.02
_cell_volume 389.12(3)
_computing_cell_refinement 'Denzo (W. Minor & Z. Otwinowski)'
_computing_data_collection 'Nonius Collect-Software'
_computing_data_reduction 'Denzo (W. Minor & Z. Otwinowski) '
_computing_structure_refinement 'SHELXL-97 (Sheldrick, 1997)'
_computing_structure_solution 'SHELXS-97 (Sheldrick, 1997)'
_diffrn_ambient_temperature 293(2)
_diffrn_measured_fraction_theta_full 1.000
_diffrn_measured_fraction_theta_max 1.000
_diffrn_measurement_device_type 'Nonius Kappa-CCD'
_diffrn_measurement_method 'four-circle, ccd-detector'
_diffrn_radiation_monochromator graphite
_diffrn_radiation_source 'fine-focus sealed tube'
_diffrn_radiation_type MoK\a
_diffrn_radiation_wavelength 0.71073
_diffrn_reflns_av_R_equivalents 0.0776
_diffrn_reflns_av_sigmaI/netI 0.0302
_diffrn_reflns_limit_h_max 6
_diffrn_reflns_limit_h_min -6
_diffrn_reflns_limit_k_max 16
_diffrn_reflns_limit_k_min -16
_diffrn_reflns_limit_l_max 8
_diffrn_reflns_limit_l_min -8
_diffrn_reflns_number 8784
_diffrn_reflns_theta_full 28.26
_diffrn_reflns_theta_max 28.26
_diffrn_reflns_theta_min 3.33
_exptl_absorpt_coefficient_mu 17.970
_exptl_absorpt_correction_T_max 0.6385
_exptl_absorpt_correction_T_min 0.4827
_exptl_absorpt_correction_type numerical
_exptl_absorpt_process_details 'programs X-SHAPE and HABITUS by w. Herrendorf, Univ. Giessen, 1995'
_exptl_crystal_colour colourless
_exptl_crystal_density_diffrn 4.572
_exptl_crystal_density_method 'not measured'
_exptl_crystal_description 'bulky transparent'
_exptl_crystal_F_000 488
_exptl_crystal_size_max 0.04
_exptl_crystal_size_mid 0.032
_exptl_crystal_size_min 0.025
_refine_diff_density_max 0.728
_refine_diff_density_min -1.190
_refine_diff_density_rms 0.189
_refine_ls_extinction_coef 0.102(2)
_refine_ls_extinction_expression Fc^*^=kFc[1+0.001xFc^2^\l^3^/sin(2\q)]^-1/4^
_refine_ls_extinction_method SHELXL
_refine_ls_goodness_of_fit_ref 1.067
_refine_ls_matrix_type full
_refine_ls_number_parameters 65
_refine_ls_number_reflns 956
_refine_ls_number_restraints 0
_refine_ls_restrained_S_all 1.067
_refine_ls_R_factor_all 0.0218
_refine_ls_R_factor_gt 0.0207
_refine_ls_shift/su_max 0.001
_refine_ls_shift/su_mean 0.000
_refine_ls_structure_factor_coef Fsqd
_refine_ls_weighting_details 'calc w=1/[\s^2^(Fo^2^)+(0.0192P)^2^+1.0136P] where P=(Fo^2^+2Fc^2^)/3'
_refine_ls_weighting_scheme calc
_refine_ls_wR_factor_gt 0.0469
_refine_ls_wR_factor_ref 0.0474
_reflns_number_gt 930
_reflns_number_total 956
_reflns_threshold_expression >2sigma(I)
_cod_data_source_file ic702350p-file013.cif
_cod_data_source_block c:\crystal\x-red\yfmoo4
_cod_original_cell_volume 389.121(34)
_cod_database_code 4304779

loop_
_symmetry_equiv_pos_as_xyz
'x, y, z'
'-x, y+1/2, -z+1/2'
'-x, -y, -z'
'x, -y-1/2, z-1/2'

loop_
_atom_site_label
_atom_site_type_symbol
_atom_site_fract_x
_atom_site_fract_y
_atom_site_fract_z
_atom_site_U_iso_or_equiv
_atom_site_adp_type
_atom_site_occupancy
_atom_site_symmetry_multiplicity
_atom_site_calc_flag
_atom_site_refinement_flags
_atom_site_disorder_assembly
_atom_site_disorder_group
Y Y 0.63957(6) 0.44939(2) 0.29985(4) 0.00353(12) Uani 1 1 d . . .
F F 0.4528(4) 0.09880(16) 0.0352(3) 0.0100(4) Uani 1 1 d . . .
Mo Mo 0.07718(5) 0.64392(2) 0.12920(4) 0.00327(12) Uani 1 1 d . . .
O1 O 0.2368(5) 0.3449(2) 0.0914(4) 0.0101(5) Uani 1 1 d . . .
O2 O 0.1921(5) 0.7765(2) 0.2066(4) 0.0098(5) Uani 1 1 d . . .
O3 O 0.0048(5) 0.5698(2) 0.3366(4) 0.0073(4) Uani 1 1 d . . .
O4 O 0.6932(5) 0.0649(2) 0.4622(4) 0.0071(5) Uani 1 1 d . . .

loop_
_atom_site_aniso_label
_atom_site_aniso_U_11
_atom_site_aniso_U_22
_atom_site_aniso_U_33
_atom_site_aniso_U_23
_atom_site_aniso_U_13
_atom_site_aniso_U_12
Y 0.00350(18) 0.00358(19) 0.00355(17) 0.00018(10) 0.00140(13) 0.00030(10)
F 0.0147(10) 0.0066(10) 0.0136(9) 0.0015(7) 0.0108(8) 0.0032(8)
Mo 0.00388(16) 0.00199(18) 0.00436(16) -0.00051(8) 0.00207(11) -0.00061(9)
O1 0.0085(12) 0.0100(12) 0.0104(11) -0.0007(9) 0.0023(9) -0.0030(9)
O2 0.0099(11) 0.0082(11) 0.0103(11) -0.0003(9) 0.0028(9) -0.0021(9)
O3 0.0065(11) 0.0079(11) 0.0060(10) 0.0006(8) 0.0010(9) -0.0022(9)
O4 0.0057(10) 0.0091(12) 0.0070(11) -0.0020(8) 0.0031(9) -0.0027(8)

loop_
_atom_type_symbol
_atom_type_description
_atom_type_scat_dispersion_real
_atom_type_scat_dispersion_imag
_atom_type_scat_source
Y Y -2.7962 3.5667 'International Tables Vol C Tables 4.2.6.8 and 6.1.1.4'
F F 0.0171 0.0103 'International Tables Vol C Tables 4.2.6.8 and 6.1.1.4'
Mo Mo -1.6832 0.6857 'International Tables Vol C Tables 4.2.6.8 and 6.1.1.4'
O O 0.0106 0.0060 'International Tables Vol C Tables 4.2.6.8 and 6.1.1.4'

loop_
_geom_angle_atom_site_label_1
_geom_angle_atom_site_label_2
_geom_angle_atom_site_label_3
_geom_angle
_geom_angle_site_symmetry_1
_geom_angle_site_symmetry_3
_geom_angle_publ_flag
F Y F 69.13(8) 4_566 2_655 ?
F Y O2 92.37(8) 4_566 2_645 ?
F Y O2 154.48(8) 2_655 2_645 ?
F Y O3 130.86(8) 4_566 1_655 ?
F Y O3 75.95(8) 2_655 1_655 ?
O2 Y O3 106.48(9) 2_645 1_655 ?
F Y O4 153.08(8) 4_566 4_565 ?
F Y O4 129.64(8) 2_655 4_565 ?
O2 Y O4 74.28(8) 2_645 4_565 ?
O3 Y O4 75.92(8) 1_655 4_565 ?
F Y O4 106.27(8) 4_566 2_655 ?
F Y O4 69.18(8) 2_655 2_655 ?
O2 Y O4 135.01(9) 2_645 2_655 ?
O3 Y O4 91.78(8) 1_655 2_655 ?
O4 Y O4 70.88(9) 4_565 2_655 ?
F Y O1 74.90(8) 4_566 . ?
F Y O1 114.13(8) 2_655 . ?
O2 Y O1 75.46(9) 2_645 . ?
O3 Y O1 153.20(8) 1_655 . ?
O4 Y O1 79.10(8) 4_565 . ?
O4 Y O1 70.79(8) 2_655 . ?
F Y O3 69.18(8) 4_566 3_666 ?
F Y O3 79.67(8) 2_655 3_666 ?
O2 Y O3 77.27(8) 2_645 3_666 ?
O3 Y O3 71.46(9) 1_655 3_666 ?
O4 Y O3 127.75(8) 4_565 3_666 ?
O4 Y O3 147.54(8) 2_655 3_666 ?
O1 Y O3 133.34(8) . 3_666 ?
F Y Mo 82.74(5) 4_566 . ?
F Y Mo 47.26(5) 2_655 . ?
O2 Y Mo 150.87(6) 2_645 . ?
O3 Y Mo 98.17(6) 1_655 . ?
O4 Y Mo 97.52(6) 4_565 . ?
O4 Y Mo 26.64(5) 2_655 . ?
O1 Y Mo 75.54(6) . . ?
O3 Y Mo 126.32(6) 3_666 . ?
F Y Y 35.12(5) 4_566 3_666 ?
F Y Y 34.02(5) 2_655 3_666 ?
O2 Y Y 125.47(6) 2_645 3_666 ?
O3 Y Y 104.02(6) 1_655 3_666 ?
O4 Y Y 157.90(6) 4_565 3_666 ?
O4 Y Y 87.07(5) 2_655 3_666 ?
O1 Y Y 95.49(6) . 3_666 ?
O3 Y Y 71.14(6) 3_666 3_666 ?
Mo Y Y 60.432(9) . 3_666 ?
F Y Y 100.05(6) 4_566 3_766 ?
F Y Y 74.97(5) 2_655 3_766 ?
O2 Y Y 91.96(6) 2_645 3_766 ?
O3 Y Y 36.36(6) 1_655 3_766 ?
O4 Y Y 103.61(6) 4_565 3_766 ?
O4 Y Y 123.13(6) 2_655 3_766 ?
O1 Y Y 166.05(6) . 3_766 ?
O3 Y Y 35.10(6) 3_666 3_766 ?
Mo Y Y 117.168(12) . 3_766 ?
Y Y Y 86.836(12) 3_666 3_766 ?
F Y Y 135.89(6) 4_566 3_665 ?
F Y Y 99.87(5) 2_655 3_665 ?
O2 Y Y 105.64(6) 2_645 3_665 ?
O3 Y Y 82.55(6) 1_655 3_665 ?
O4 Y Y 35.57(6) 4_565 3_665 ?
O4 Y Y 35.31(5) 2_655 3_665 ?
O1 Y Y 71.44(6) . 3_665 ?
O3 Y Y 153.38(6) 3_666 3_665 ?
Mo Y Y 61.954(8) . 3_665 ?
Y Y Y 122.369(15) 3_666 3_665 ?
Y Y Y 118.710(15) 3_766 3_665 ?
Y F Y 110.86(8) 4_565 2_645 ?
O1 Mo O2 106.27(12) 3_565 . ?
O1 Mo O3 106.16(11) 3_565 . ?
O2 Mo O3 113.23(11) . . ?
O1 Mo O4 106.71(11) 3_565 2_655 ?
O2 Mo O4 113.72(11) . 2_655 ?
O3 Mo O4 110.17(11) . 2_655 ?
O1 Mo Y 134.90(8) 3_565 . ?
O2 Mo Y 112.48(8) . . ?
O3 Mo Y 79.10(8) . . ?
O4 Mo Y 36.09(7) 2_655 . ?
Mo O1 Y 141.13(13) 3_565 . ?
Mo O2 Y 160.99(14) . 2_655 ?
Mo O3 Y 129.64(12) . 1_455 ?
Mo O3 Y 120.34(11) . 3_666 ?
Y O3 Y 108.54(9) 1_455 3_666 ?
Mo O4 Y 133.61(12) 2_645 4_566 ?
Mo O4 Y 117.27(10) 2_645 2_645 ?
Y O4 Y 109.12(9) 4_566 2_645 ?

loop_
_geom_bond_atom_site_label_1
_geom_bond_atom_site_label_2
_geom_bond_distance
_geom_bond_site_symmetry_2
_geom_bond_publ_flag
Y F 2.2147(18) 4_566 ?
Y F 2.277(2) 2_655 ?
Y O2 2.299(2) 2_645 ?
Y O3 2.340(2) 1_655 ?
Y O4 2.368(2) 4_565 ?
Y O4 2.383(2) 2_655 ?
Y O1 2.384(2) . ?
Y O3 2.413(2) 3_666 ?
Y Mo 3.5961(4) . ?
Y Y 3.6990(5) 3_666 ?
Y Y 3.8592(6) 3_766 ?
Y Y 3.8708(5) 3_665 ?
F Y 2.2146(18) 4_565 ?
F Y 2.277(2) 2_645 ?
Mo O1 1.723(3) 3_565 ?
Mo O2 1.738(2) . ?
Mo O3 1.806(2) . ?
Mo O4 1.814(2) 2_655 ?
O1 Mo 1.723(2) 3_565 ?
O2 Y 2.299(2) 2_655 ?
O3 Y 2.341(2) 1_455 ?
O3 Y 2.413(2) 3_666 ?
O4 Mo 1.814(2) 2_645 ?
O4 Y 2.368(2) 4_566 ?
O4 Y 2.383(2) 2_645 ?
